data_1504727
loop_
_publ_author_name
'Hobson, Stephen J.'
'Parkin, Andrew'
'Marquez, Rodolfo'

_publ_section_title
;
 Oxidative rearrangements of isobenzofurans: studies toward the synthesis
 of the ajudazols.
;
_journal_issue 13
_journal_name_full 'Organic letters'
_journal_page_first 2813
_journal_page_last 2816
_journal_paper_doi 10.1021/ol8009336
_journal_volume 10
_journal_year 2008
_chemical_formula_moiety 'C15 H18 O3'
_chemical_formula_sum 'C15 H18 O3'
_chemical_formula_weight 246.31
_space_group_IT_number 14
_symmetry_cell_setting monoclinic
_symmetry_space_group_name_Hall '-P 2ybc'
_symmetry_space_group_name_H-M 'P 1 21/c 1'
_atom_sites_solution_hydrogens mixed
_atom_sites_solution_primary direct
_audit_creation_date 08-01-29
_audit_creation_method CRYSTALS_ver_12.84
_cell_angle_alpha 90
_cell_angle_beta 97.09(2)
_cell_angle_gamma 90
_cell_formula_units_Z 4
_cell_length_a 19.150(13)
_cell_length_b 5.058(3)
_cell_length_c 12.838(10)
_cell_measurement_reflns_used 3637
_cell_measurement_temperature 100
_cell_measurement_theta_max 24
_cell_measurement_theta_min 2
_cell_volume 1234.0(15)
_computing_cell_refinement 'CrystalClear v1.4.0'
_computing_data_collection 'CrystalClear v1.4.0'
_computing_data_reduction 'CrystalClear v1.4.0'
_computing_molecular_graphics Mercury
_computing_publication_material 'CRYSTALS (Betteridge et al., 2003)'
_computing_structure_refinement 'CRYSTALS (Betteridge et al., 2003)'
_computing_structure_solution 'SHELXS 86 (Sheldrick, 1986)'
_diffrn_ambient_temperature 100
_diffrn_measured_fraction_theta_full 0.995
_diffrn_measured_fraction_theta_max 0.995
_diffrn_measurement_device_type 'Rigaku R-AXIS RAPID IP Area Detector Diffractometer'
_diffrn_measurement_method \w
_diffrn_radiation_monochromator graphite
_diffrn_radiation_type 'Mo K\a'
_diffrn_radiation_wavelength 0.71073
_diffrn_reflns_av_R_equivalents 0.207
_diffrn_reflns_limit_h_max 21
_diffrn_reflns_limit_h_min -21
_diffrn_reflns_limit_k_max 5
_diffrn_reflns_limit_k_min -5
_diffrn_reflns_limit_l_max 14
_diffrn_reflns_limit_l_min -14
_diffrn_reflns_number 7318
_diffrn_reflns_theta_full 22.790
_diffrn_reflns_theta_max 23.255
_diffrn_reflns_theta_min 3.198
_diffrn_standards_number 0
_exptl_absorpt_coefficient_mu 0.091
_exptl_absorpt_correction_type none
_exptl_crystal_colour colourless
_exptl_crystal_density_diffrn 1.326
_exptl_crystal_description needle
_exptl_crystal_F_000 528
_exptl_crystal_size_max 0.20
_exptl_crystal_size_mid 0.08
_exptl_crystal_size_min 0.08
_refine_diff_density_max 1.00
_refine_diff_density_min -1.12
_refine_ls_extinction_method None
_refine_ls_goodness_of_fit_ref 0.8991
_refine_ls_hydrogen_treatment mixed
_refine_ls_matrix_type full
_refine_ls_number_parameters 166
_refine_ls_number_reflns 1765
_refine_ls_number_restraints 1
_refine_ls_R_factor_all 0.1909
_refine_ls_R_factor_gt 0.0771
_refine_ls_shift/su_max 0.000069
_refine_ls_structure_factor_coef Fsqd
_refine_ls_weighting_details
;
 Method= Modified Sheldrick 
 w=1/[\s^2^(F^2^) + ( 0.06P)^2^ + 0.00P] 
 ,where P=(max(Fo^2^,0) + 2Fc^2^)/3 
;
_refine_ls_weighting_scheme calc
_refine_ls_wR_factor_all 0.1766
_refine_ls_wR_factor_gt 0.1382
_refine_ls_wR_factor_ref 0.1766
_reflns_limit_h_max 21
_reflns_limit_h_min -21
_reflns_limit_k_max 5
_reflns_limit_k_min 0
_reflns_limit_l_max 14
_reflns_limit_l_min 0
_reflns_number_gt 718
_reflns_number_total 1765
_reflns_threshold_expression I>2.0\s(I)
_oxford_diffrn_Wilson_B_factor 1.68
_oxford_diffrn_Wilson_scale 0.14
_oxford_refine_ls_scale 2.87(7)
_oxford_structure_analysis_title 'sx158 in P1 P21/c'
_cod_data_source_file ol8009336-file005.cif
_cod_data_source_block compound39
_cod_depositor_comments
;
The following automatic conversions were performed:

'_symmetry_cell_setting' value 'Monoclinic' changed to 'monoclinic'
according to /home/saulius/struct/CIF-dictionaries/cif_core.dic
dictionary named 'cif_core.dic' version 2.4.1 from 2010-06-29.

Automatic conversion script
Id: cif_fix_values 1715 2011-07-08 13:25:40Z adriana 
;
_cod_original_sg_symbol_H-M 'P 1 21/c 1 '
_cod_database_code 1504727

loop_
_symmetry_equiv_pos_as_xyz
x,y,z
-x,-y,-z
-x,y+1/2,-z+1/2
x,-y+1/2,z+1/2

loop_
_atom_site_label
_atom_site_type_symbol
_atom_site_fract_x
_atom_site_fract_y
_atom_site_fract_z
_atom_site_U_iso_or_equiv
_atom_site_occupancy
_atom_site_adp_type
_atom_site_refinement_flags_posn
O1 O 0.3398(2) 1.0491(9) 0.3782(3) 0.0409 1.0000 Uani D
O5 O 0.2372(2) 1.1354(8) 0.1944(3) 0.0329 1.0000 Uani .
C8 C 0.3898(3) 0.9640(12) 0.0564(5) 0.0316 1.0000 Uani .
C9 C 0.2871(3) 1.1639(13) 0.1291(5) 0.0308 1.0000 Uani .
C13 C 0.1096(3) 0.9815(13) 0.2763(5) 0.0370 1.0000 Uani .
O16 O 0.2785(2) 1.3508(8) 0.0674(3) 0.0377 1.0000 Uani .
C19 C 0.3470(3) 0.9779(11) 0.1361(5) 0.0291 1.0000 Uani .
C23 C 0.0542(3) 1.0050(13) 0.3513(5) 0.0408 1.0000 Uani .
C28 C 0.4581(3) 0.6205(13) 0.1512(5) 0.0370 1.0000 Uani .
C37 C 0.4450(3) 0.7840(12) 0.0634(5) 0.0361 1.0000 Uani .
C48 C 0.0519(3) 0.7620(12) 0.4207(5) 0.0430 1.0000 Uani .
C50 C 0.2383(3) 0.8912(12) 0.2596(5) 0.0349 1.0000 Uani .
C57 C 0.3595(3) 0.8150(12) 0.2243(5) 0.0293 1.0000 Uani .
C62 C 0.4157(3) 0.6348(12) 0.2303(5) 0.0396 1.0000 Uani .
C65 C 0.1817(3) 0.6911(12) 0.4074(5) 0.0367 1.0000 Uani .
C68 C 0.3131(3) 0.8388(12) 0.3085(5) 0.0357 1.0000 Uani .
C72 C 0.1828(3) 0.9304(11) 0.3355(5) 0.0300 1.0000 Uani .
C76 C 0.1244(3) 0.7100(13) 0.4816(5) 0.0424 1.0000 Uani .
H81 H 0.3806 1.0774 -0.0027 0.0473 1.0000 Uiso R
H131 H 0.1108 1.1388 0.2362 0.0492 1.0000 Uiso R
H132 H 0.0981 0.8359 0.2307 0.0492 1.0000 Uiso R
H231 H 0.0652 1.1532 0.3958 0.0579 1.0000 Uiso R
H232 H 0.0094 1.0303 0.3118 0.0579 1.0000 Uiso R
H281 H 0.4958 0.4974 0.1564 0.0529 1.0000 Uiso R
H371 H 0.4743 0.7731 0.0090 0.0523 1.0000 Uiso R
H481 H 0.0176 0.7836 0.4675 0.0592 1.0000 Uiso R
H482 H 0.0397 0.6146 0.3762 0.0592 1.0000 Uiso R
H501 H 0.2233 0.7470 0.2149 0.0448 1.0000 Uiso R
H621 H 0.4246 0.5231 0.2899 0.0576 1.0000 Uiso R
H651 H 0.2267 0.6707 0.4467 0.0463 1.0000 Uiso R
H652 H 0.1717 0.5417 0.3633 0.0463 1.0000 Uiso R
H681 H 0.3143 0.6777 0.3467 0.0484 1.0000 Uiso R
H721 H 0.1958 1.0798 0.3785 0.0488 1.0000 Uiso R
H761 H 0.1357 0.8517 0.5292 0.0565 1.0000 Uiso R
H762 H 0.1232 0.5492 0.5196 0.0565 1.0000 Uiso R
H2 H 0.318(3) 1.041(13) 0.436(4) 0.0500 1.0000 Uiso D

loop_
_atom_site_aniso_label
_atom_site_aniso_U_11
_atom_site_aniso_U_22
_atom_site_aniso_U_33
_atom_site_aniso_U_23
_atom_site_aniso_U_13
_atom_site_aniso_U_12
O1 0.050(3) 0.040(3) 0.033(3) -0.001(3) 0.005(2) -0.002(2)
O5 0.040(3) 0.029(3) 0.029(3) 0.002(2) 0.004(2) 0.006(2)
C8 0.033(4) 0.031(4) 0.030(4) -0.003(3) 0.001(3) 0.002(3)
C9 0.031(4) 0.026(4) 0.035(4) -0.002(4) 0.006(4) -0.004(3)
C13 0.033(4) 0.040(4) 0.038(4) 0.003(4) 0.002(3) 0.003(3)
O16 0.044(3) 0.035(3) 0.033(3) 0.004(2) 0.003(2) -0.002(2)
C19 0.028(4) 0.025(4) 0.032(4) 0.004(3) -0.006(3) 0.002(3)
C23 0.046(5) 0.033(4) 0.043(5) 0.006(3) 0.006(4) 0.008(4)
C28 0.032(4) 0.036(4) 0.043(5) -0.002(4) 0.003(4) 0.002(3)
C37 0.038(4) 0.036(4) 0.035(4) -0.011(3) 0.005(3) -0.001(3)
C48 0.053(5) 0.037(4) 0.042(5) -0.002(3) 0.017(4) -0.003(4)
C50 0.025(4) 0.031(4) 0.046(5) 0.008(4) -0.005(3) -0.004(3)
C57 0.031(4) 0.028(4) 0.028(4) -0.010(3) -0.001(3) 0.001(3)
C62 0.047(4) 0.031(4) 0.038(5) 0.006(3) -0.002(4) 0.005(4)
C65 0.040(4) 0.033(4) 0.037(4) 0.003(3) 0.002(4) 0.006(3)
C68 0.047(5) 0.028(4) 0.031(4) 0.000(3) 0.002(4) -0.011(3)
C72 0.037(4) 0.023(4) 0.031(4) -0.002(3) 0.010(3) -0.003(3)
C76 0.061(5) 0.031(4) 0.035(4) 0.002(3) 0.006(4) -0.004(4)

loop_
_atom_type_symbol
_atom_type_scat_dispersion_real
_atom_type_scat_dispersion_imag
_atom_type_scat_Cromer_Mann_a1
_atom_type_scat_Cromer_Mann_b1
_atom_type_scat_Cromer_Mann_a2
_atom_type_scat_Cromer_Mann_b2
_atom_type_scat_Cromer_Mann_a3
_atom_type_scat_Cromer_Mann_b3
_atom_type_scat_Cromer_Mann_a4
_atom_type_scat_Cromer_Mann_b4
_atom_type_scat_Cromer_Mann_c
_atom_type_scat_source
C 0.0033 0.0016 2.3100 20.8439 1.0200 10.2075 1.5886 0.5687 0.8650 51.6512 0.2156 'International Tables Vol C 4.2.6.8 and 6.1.1.4'
H 0.0000 0.0000 0.4930 10.5109 0.3229 26.1257 0.1402 3.1424 0.0408 57.7998 0.0030 'International Tables Vol C 4.2.6.8 and 6.1.1.4'
O 0.0106 0.0060 3.0485 13.2771 2.2868 5.7011 1.5463 0.3239 0.8670 32.9089 0.2508 'International Tables Vol C 4.2.6.8 and 6.1.1.4'

loop_
_geom_angle_atom_site_label_1
_geom_angle_atom_site_label_2
_geom_angle_atom_site_label_3
_geom_angle
_geom_angle_publ_flag
C68 O1 H2 108(4) no
C9 O5 C50 118.2(5) yes
C19 C8 C37 119.9(6) yes
C19 C8 H81 119.4 no
C37 C8 H81 120.7 no
O5 C9 O16 115.5(6) yes
O5 C9 C19 119.8(6) yes
O16 C9 C19 124.7(7) yes
C23 C13 C72 111.5(5) yes
C23 C13 H131 110.1 no
C72 C13 H131 109.2 no
C23 C13 H132 108.9 no
C72 C13 H132 107.7 no
H131 C13 H132 109.5 no
C9 C19 C8 120.7(6) yes
C9 C19 C57 118.6(6) yes
C8 C19 C57 120.7(6) yes
C13 C23 C48 112.3(5) yes
C13 C23 H231 108.7 no
C48 C23 H231 107.8 no
C13 C23 H232 109.1 no
C48 C23 H232 109.3 no
H231 C23 H232 109.5 no
C37 C28 C62 120.1(6) yes
C37 C28 H281 120.3 no
C62 C28 H281 119.7 no
C28 C37 C8 119.9(7) yes
C28 C37 H371 119.7 no
C8 C37 H371 120.4 no
C23 C48 C76 110.3(5) yes
C23 C48 H481 110.5 no
C76 C48 H481 110.6 no
C23 C48 H482 107.8 no
C76 C48 H482 108.2 no
H481 C48 H482 109.5 no
O5 C50 C68 109.0(5) yes
O5 C50 C72 106.6(5) yes
C68 C50 C72 116.8(5) yes
O5 C50 H501 108.3 no
C68 C50 H501 108.4 no
C72 C50 H501 107.5 no
C19 C57 C62 118.7(6) yes
C19 C57 C68 118.9(6) yes
C62 C57 C68 122.4(6) yes
C57 C62 C28 120.7(6) yes
C57 C62 H621 119.3 no
C28 C62 H621 120.0 no
C72 C65 C76 112.9(5) yes
C72 C65 H651 109.1 no
C76 C65 H651 110.4 no
C72 C65 H652 106.7 no
C76 C65 H652 108.1 no
H651 C65 H652 109.5 no
C50 C68 C57 109.4(5) yes
C50 C68 O1 111.9(5) yes
C57 C68 O1 108.2(5) yes
C50 C68 H681 109.1 no
C57 C68 H681 109.1 no
O1 C68 H681 109.1 no
C50 C72 C13 111.6(5) yes
C50 C72 C65 110.1(5) yes
C13 C72 C65 110.7(5) yes
C50 C72 H721 108.5 no
C13 C72 H721 108.2 no
C65 C72 H721 107.6 no
C65 C76 C48 111.4(5) yes
C65 C76 H761 108.8 no
C48 C76 H761 108.6 no
C65 C76 H762 109.2 no
C48 C76 H762 109.4 no
H761 C76 H762 109.5 no

loop_
_geom_bond_atom_site_label_1
_geom_bond_atom_site_label_2
_geom_bond_distance
_geom_bond_publ_flag
O1 C68 1.442(7) yes
O1 H2 0.89(4) no
O5 C9 1.355(7) yes
O5 C50 1.491(7) yes
C8 C19 1.388(8) yes
C8 C37 1.390(8) yes
C8 H81 0.950 no
C9 O16 1.231(7) yes
C9 C19 1.478(8) yes
C13 C23 1.522(8) yes
C13 C72 1.533(7) yes
C13 H131 0.950 no
C13 H132 0.950 no
C19 C57 1.397(8) yes
C23 C48 1.522(8) yes
C23 H231 0.950 no
C23 H232 0.950 no
C28 C37 1.396(8) yes
C28 C62 1.377(9) yes
C28 H281 0.950 no
C37 H371 0.950 no
C48 C76 1.530(8) yes
C48 H481 0.950 no
C48 H482 0.950 no
C50 C68 1.515(7) yes
C50 C72 1.541(8) yes
C50 H501 0.950 no
C57 C62 1.405(8) yes
C57 C68 1.488(9) yes
C62 H621 0.950 no
C65 C72 1.524(8) yes
C65 C76 1.541(9) yes
C65 H651 0.950 no
C65 H652 0.950 no
C68 H681 0.950 no
C72 H721 0.950 no
C76 H761 0.950 no
C76 H762 0.950 no

loop_
_geom_hbond_atom_site_label_D
_geom_hbond_atom_site_label_H
_geom_hbond_atom_site_label_A
_geom_hbond_site_symmetry_A
_geom_hbond_angle_DHA
_geom_hbond_distance_DH
_geom_hbond_distance_HA
_geom_hbond_distance_DA
_geom_hbond_publ_flag
O1 H2 O16 4_575 161 0.89 2.01 2.870(2) yes
